data_7206721
loop_
_publ_author_name
'Hou, Gui-Ge'
'Wu, Yan'
'Ma, Jian-Ping'
'Dong, Yu-Bin'

_publ_section_title
;
 Synthesis, structural characterization and properties of Ag(i)-complexes
 based on double-armed 1,3,4-oxadiazole bridging ligands
;
_journal_issue 22
_journal_name_full CrystEngComm
_journal_page_first 6850
_journal_paper_doi 10.1039/c1ce05718a
_journal_volume 13
_journal_year 2011
_chemical_formula_sum 'C33 H23 Ag Cl N4 O7'
_chemical_formula_weight 730.87
_chemical_name_systematic
;
?
;
_space_group_IT_number 12
_symmetry_cell_setting monoclinic
_symmetry_space_group_name_Hall '-C 2y'
_symmetry_space_group_name_H-M 'C 1 2/m 1'
_atom_sites_solution_hydrogens geom
_atom_sites_solution_primary direct
_atom_sites_solution_secondary difmap
_audit_creation_method SHELXL-97
_cell_angle_alpha 90.00
_cell_angle_beta 90.02(2)
_cell_angle_gamma 90.00
_cell_formula_units_Z 4
_cell_length_a 24.970(19)
_cell_length_b 18.714(14)
_cell_length_c 8.194(6)
_cell_measurement_reflns_used 2320
_cell_measurement_temperature 298(2)
_cell_measurement_theta_max 21.061
_cell_measurement_theta_min 2.485
_cell_volume 3829(5)
_computing_cell_refinement 'Bruker SMART'
_computing_data_collection 'Bruker SMART'
_computing_data_reduction 'Bruker SAINT'
_computing_molecular_graphics 'Bruker SHELXTL'
_computing_publication_material 'Bruker SHELXTL'
_computing_structure_refinement 'SHELXL-97 (Sheldrick, 1997)'
_computing_structure_solution 'SHELXS-97 (Sheldrick, 1990)'
_diffrn_ambient_temperature 298(2)
_diffrn_measured_fraction_theta_full 0.992
_diffrn_measured_fraction_theta_max 0.992
_diffrn_measurement_device_type 'CCD area detector'
_diffrn_measurement_method 'phi and omega scans'
_diffrn_radiation_monochromator graphite
_diffrn_radiation_source 'fine-focus sealed tube'
_diffrn_radiation_type MoK\a
_diffrn_radiation_wavelength 0.71073
_diffrn_reflns_av_R_equivalents 0.0550
_diffrn_reflns_av_sigmaI/netI 0.0736
_diffrn_reflns_limit_h_max 20
_diffrn_reflns_limit_h_min -30
_diffrn_reflns_limit_k_max 21
_diffrn_reflns_limit_k_min -22
_diffrn_reflns_limit_l_max 9
_diffrn_reflns_limit_l_min -9
_diffrn_reflns_number 10143
_diffrn_reflns_theta_full 25.50
_diffrn_reflns_theta_max 25.50
_diffrn_reflns_theta_min 2.49
_exptl_absorpt_coefficient_mu 0.641
_exptl_absorpt_correction_T_max 0.7927
_exptl_absorpt_correction_T_min 0.7835
_exptl_absorpt_correction_type multi-scan
_exptl_absorpt_process_details sadbs
_exptl_crystal_colour colourless
_exptl_crystal_density_diffrn 1.268
_exptl_crystal_density_method 'not measured'
_exptl_crystal_description block
_exptl_crystal_F_000 1476
_exptl_crystal_size_max 0.40
_exptl_crystal_size_mid 0.40
_exptl_crystal_size_min 0.38
_refine_diff_density_max 1.028
_refine_diff_density_min -0.580
_refine_diff_density_rms 0.087
_refine_ls_extinction_method none
_refine_ls_goodness_of_fit_ref 0.968
_refine_ls_hydrogen_treatment constr
_refine_ls_matrix_type full
_refine_ls_number_parameters 219
_refine_ls_number_reflns 3650
_refine_ls_number_restraints 7
_refine_ls_restrained_S_all 0.976
_refine_ls_R_factor_all 0.0881
_refine_ls_R_factor_gt 0.0566
_refine_ls_shift/su_max 0.002
_refine_ls_shift/su_mean 0.000
_refine_ls_structure_factor_coef Fsqd
_refine_ls_weighting_details 'calc w=1/[\s^2^(Fo^2^)+(0.0790P)^2^+0.0000P] where P=(Fo^2^+2Fc^2^)/3'
_refine_ls_weighting_scheme calc
_refine_ls_wR_factor_gt 0.1364
_refine_ls_wR_factor_ref 0.1485
_reflns_number_gt 2188
_reflns_number_total 3650
_reflns_threshold_expression >2sigma(I)
_cod_data_source_file c1ce05718a.txt
_cod_data_source_block 8
_cod_original_sg_symbol_H-M C2/m
_cod_database_code 7206721

loop_
_symmetry_equiv_pos_as_xyz
'x, y, z'
'-x, y, -z'
'x+1/2, y+1/2, z'
'-x+1/2, y+1/2, -z'
'-x, -y, -z'
'x, -y, z'
'-x+1/2, -y+1/2, -z'
'x+1/2, -y+1/2, z'

loop_
_atom_site_label
_atom_site_type_symbol
_atom_site_fract_x
_atom_site_fract_y
_atom_site_fract_z
_atom_site_U_iso_or_equiv
_atom_site_adp_type
_atom_site_occupancy
_atom_site_symmetry_multiplicity
_atom_site_calc_flag
_atom_site_refinement_flags
Ag1 Ag 0.0000 0.09568(3) 0.0000 0.0673(3) Uani 1 2 d S
C1 C 0.12923(17) 0.0579(2) 0.0384(5) 0.0492(10) Uani 1 1 d .
C2 C 0.15038(16) 0.1294(2) 0.0574(5) 0.0494(10) Uani 1 1 d .
C3 C 0.12609(19) 0.1853(3) -0.0209(5) 0.0624(12) Uani 1 1 d .
H3 H 0.0973 0.1772 -0.0905 0.075 Uiso 1 1 calc R
C4 C 0.1447(2) 0.2540(3) 0.0045(6) 0.0713(14) Uani 1 1 d .
H4 H 0.1276 0.2922 -0.0458 0.086 Uiso 1 1 calc R
C5 C 0.1882(2) 0.2664(3) 0.1031(6) 0.0671(13) Uani 1 1 d .
H5 H 0.2011 0.3126 0.1175 0.081 Uiso 1 1 calc R
C6 C 0.21260(17) 0.2097(3) 0.1803(5) 0.0564(11) Uani 1 1 d .
C7 C 0.19474(16) 0.1411(3) 0.1578(5) 0.0531(11) Uani 1 1 d .
H7 H 0.2119 0.1030 0.2085 0.064 Uiso 1 1 calc R
C8 C 0.2844(2) 0.1736(3) 0.3515(6) 0.0714(14) Uani 1 1 d .
H8A H 0.2955 0.1390 0.2702 0.086 Uiso 1 1 calc R
H8B H 0.2624 0.1493 0.4319 0.086 Uiso 1 1 calc R
C9 C 0.33314(19) 0.2058(3) 0.4333(5) 0.0626(13) Uani 1 1 d .
C10 C 0.3422(2) 0.2781(3) 0.4292(5) 0.0655(13) Uani 1 1 d .
H10 H 0.3194 0.3078 0.3704 0.079 Uiso 1 1 calc R
C11 C 0.3856(2) 0.3070(3) 0.5134(6) 0.0711(14) Uani 1 1 d .
H11 H 0.3920 0.3559 0.5097 0.085 Uiso 1 1 calc R
C12 C 0.4187(2) 0.2635(3) 0.6011(6) 0.0685(14) Uani 1 1 d .
C13 C 0.4099(2) 0.1908(3) 0.6012(7) 0.0938(18) Uani 1 1 d .
H13 H 0.4333 0.1608 0.6570 0.113 Uiso 1 1 calc R
C14 C 0.3667(2) 0.1622(3) 0.5193(7) 0.0925(18) Uani 1 1 d .
H14 H 0.3604 0.1132 0.5226 0.111 Uiso 1 1 calc R
C15 C 0.4612(2) 0.2937(3) 0.6973(6) 0.0736(14) Uani 1 1 d .
Cl2 Cl 0.20880(17) 0.0000 0.5891(4) 0.1273(10) Uani 1 2 d S
N1 N 0.08158(13) 0.03791(17) 0.0004(4) 0.0514(9) Uani 1 1 d .
N2 N 0.49278(18) 0.3200(3) 0.7761(5) 0.0856(14) Uani 1 1 d .
O1 O 0.16150(15) 0.0000 0.0631(4) 0.0520(10) Uani 1 2 d S
O2 O 0.25484(13) 0.22844(17) 0.2771(4) 0.0702(9) Uani 1 1 d .
O3 O 0.1783(9) 0.0000 0.4517(14) 0.283(8) Uani 1 2 d S
O4 O 0.2054(5) 0.0592(4) 0.6713(8) 0.270(6) Uani 1 1 d .
O5 O 0.2529(7) 0.0000 0.497(3) 0.328(10) Uani 1 2 d S
C16 C 0.5029(5) 0.5000 0.6709(6) 0.223(10) Uani 1 2 d SD
H16 H 0.5046 0.5000 0.7842 0.268 Uiso 1 2 calc SR
C18 C 0.4508(4) 0.5000 0.4195(13) 0.229(10) Uani 1 2 d SD
H18 H 0.4178 0.5000 0.3672 0.275 Uiso 1 2 calc SR
C17 C 0.4533(4) 0.5000 0.5928(13) 0.194(7) Uani 1 2 d SD
H17 H 0.4219 0.5000 0.6538 0.233 Uiso 1 2 calc SR

loop_
_atom_site_aniso_label
_atom_site_aniso_U_11
_atom_site_aniso_U_22
_atom_site_aniso_U_33
_atom_site_aniso_U_23
_atom_site_aniso_U_13
_atom_site_aniso_U_12
Ag1 0.0435(3) 0.0723(4) 0.0860(4) 0.000 -0.0251(3) 0.000
C1 0.040(2) 0.072(3) 0.036(2) 0.001(2) -0.0100(19) 0.003(2)
C2 0.042(2) 0.068(3) 0.038(2) 0.003(2) -0.0069(19) -0.006(2)
C3 0.052(3) 0.081(3) 0.054(3) 0.008(2) -0.011(2) -0.009(2)
C4 0.066(3) 0.081(4) 0.067(3) 0.020(3) -0.012(3) 0.001(3)
C5 0.063(3) 0.068(3) 0.070(3) 0.004(2) -0.005(3) -0.019(2)
C6 0.044(3) 0.077(3) 0.048(3) 0.000(2) -0.004(2) -0.012(2)
C7 0.039(2) 0.074(3) 0.046(2) -0.001(2) -0.0078(19) -0.002(2)
C8 0.065(3) 0.079(3) 0.070(3) -0.009(3) -0.021(3) -0.014(3)
C9 0.053(3) 0.082(4) 0.053(3) -0.011(2) -0.010(2) -0.010(2)
C10 0.060(3) 0.078(3) 0.058(3) -0.001(2) -0.011(2) -0.013(3)
C11 0.065(3) 0.085(4) 0.063(3) -0.004(3) -0.007(3) -0.021(3)
C12 0.055(3) 0.093(4) 0.057(3) -0.021(3) -0.007(2) -0.016(3)
C13 0.088(4) 0.092(4) 0.101(4) -0.006(3) -0.046(4) -0.005(3)
C14 0.089(4) 0.081(4) 0.108(4) -0.007(3) -0.046(4) -0.014(3)
C15 0.062(3) 0.093(4) 0.066(3) -0.016(3) -0.009(3) -0.014(3)
Cl2 0.193(4) 0.0891(19) 0.099(2) 0.000 0.030(2) 0.000
N1 0.0355(19) 0.0596(19) 0.059(2) 0.0014(16) -0.0148(17) -0.0015(15)
N2 0.064(3) 0.109(3) 0.084(3) -0.027(3) -0.025(2) -0.011(3)
O1 0.035(2) 0.077(3) 0.044(2) 0.000 -0.0125(18) 0.000
O2 0.058(2) 0.079(2) 0.074(2) -0.0051(17) -0.0238(17) -0.0134(16)
O3 0.43(3) 0.310(17) 0.107(7) 0.000 -0.016(12) 0.000
O4 0.536(18) 0.109(4) 0.164(6) -0.043(4) -0.010(8) 0.083(8)
O5 0.30(2) 0.258(15) 0.43(2) 0.000 0.22(2) 0.000
C16 0.26(2) 0.129(11) 0.283(19) 0.000 -0.19(2) 0.000
C18 0.195(18) 0.28(2) 0.211(18) 0.000 0.121(16) 0.000
C17 0.256(19) 0.206(14) 0.120(9) 0.000 -0.117(11) 0.000

loop_
_atom_type_symbol
_atom_type_description
_atom_type_scat_dispersion_real
_atom_type_scat_dispersion_imag
_atom_type_scat_source
C C 0.0033 0.0016 'International Tables Vol C Tables 4.2.6.8 and 6.1.1.4'
H H 0.0000 0.0000 'International Tables Vol C Tables 4.2.6.8 and 6.1.1.4'
Ag Ag -0.8971 1.1015 'International Tables Vol C Tables 4.2.6.8 and 6.1.1.4'
Cl Cl 0.1484 0.1585 'International Tables Vol C Tables 4.2.6.8 and 6.1.1.4'
O O 0.0106 0.0060 'International Tables Vol C Tables 4.2.6.8 and 6.1.1.4'
N N 0.0061 0.0033 'International Tables Vol C Tables 4.2.6.8 and 6.1.1.4'

loop_
_geom_angle_atom_site_label_1
_geom_angle_atom_site_label_2
_geom_angle_atom_site_label_3
_geom_angle
_geom_angle_site_symmetry_1
_geom_angle_site_symmetry_3
N1 Ag1 N1 124.09(17) 2 .
N1 Ag1 N2 111.81(14) 2 7_556
N1 Ag1 N2 103.80(13) . 7_556
N1 Ag1 N2 103.80(13) 2 8_454
N1 Ag1 N2 111.81(14) . 8_454
N2 Ag1 N2 98.8(2) 7_556 8_454
N1 C1 O1 110.6(4) . .
N1 C1 C2 129.3(4) . .
O1 C1 C2 120.2(3) . .
C3 C2 C7 120.4(4) . .
C3 C2 C1 119.7(4) . .
C7 C2 C1 119.9(4) . .
C2 C3 C4 119.4(4) . .
C2 C3 H3 120.3 . .
C4 C3 H3 120.3 . .
C5 C4 C3 120.8(5) . .
C5 C4 H4 119.6 . .
C3 C4 H4 119.6 . .
C4 C5 C6 119.3(4) . .
C4 C5 H5 120.3 . .
C6 C5 H5 120.3 . .
O2 C6 C7 124.8(4) . .
O2 C6 C5 114.2(4) . .
C7 C6 C5 121.0(4) . .
C6 C7 C2 119.0(4) . .
C6 C7 H7 120.5 . .
C2 C7 H7 120.5 . .
O2 C8 C9 108.9(4) . .
O2 C8 H8A 109.9 . .
C9 C8 H8A 109.9 . .
O2 C8 H8B 109.9 . .
C9 C8 H8B 109.9 . .
H8A C8 H8B 108.3 . .
C14 C9 C10 120.1(4) . .
C14 C9 C8 118.9(5) . .
C10 C9 C8 120.9(4) . .
C9 C10 C11 119.9(5) . .
C9 C10 H10 120.1 . .
C11 C10 H10 120.1 . .
C12 C11 C10 120.1(5) . .
C12 C11 H11 120.0 . .
C10 C11 H11 120.0 . .
C11 C12 C13 119.4(5) . .
C11 C12 C15 120.1(5) . .
C13 C12 C15 120.4(5) . .
C12 C13 C14 120.6(5) . .
C12 C13 H13 119.7 . .
C14 C13 H13 119.7 . .
C9 C14 C13 119.9(5) . .
C9 C14 H14 120.0 . .
C13 C14 H14 120.0 . .
N2 C15 C12 176.4(6) . .
O4 Cl2 O4 117.0(7) . 6
O4 Cl2 O5 110.3(7) . .
O4 Cl2 O5 110.3(7) 6 .
O4 Cl2 O3 113.2(6) . .
O4 Cl2 O3 113.2(6) 6 .
O5 Cl2 O3 89.6(11) . .
C1 N1 N1 106.9(3) . 6
C1 N1 Ag1 133.0(3) . .
N1 N1 Ag1 117.96(8) 6 .
C15 N2 Ag1 140.0(4) . 7_556
C1 O1 C1 105.0(4) 6 .
C6 O2 C8 118.1(4) . .
C18 C16 C17 120.0(5) 5_666 .
C18 C16 H16 120.0 5_666 .
C17 C16 H16 120.0 . .
C16 C18 C17 120.2(10) 5_666 .
C16 C18 H18 119.9 5_666 .
C17 C18 H18 119.9 . .
C16 C17 C18 119.8(9) . .
C16 C17 H17 120.1 . .
C18 C17 H17 120.1 . .

loop_
_geom_bond_atom_site_label_1
_geom_bond_atom_site_label_2
_geom_bond_distance
_geom_bond_site_symmetry_2
Ag1 N1 2.306(4) 2
Ag1 N1 2.306(4) .
Ag1 N2 2.427(5) 7_556
Ag1 N2 2.427(5) 8_454
C1 N1 1.285(5) .
C1 O1 1.365(5) .
C1 C2 1.447(6) .
C2 C3 1.370(6) .
C2 C7 1.397(5) .
C3 C4 1.382(7) .
C3 H3 0.9300 .
C4 C5 1.373(6) .
C4 H4 0.9300 .
C5 C6 1.377(6) .
C5 H5 0.9300 .
C6 O2 1.365(5) .
C6 C7 1.371(6) .
C7 H7 0.9300 .
C8 O2 1.403(6) .
C8 C9 1.514(6) .
C8 H8A 0.9700 .
C8 H8B 0.9700 .
C9 C14 1.366(7) .
C9 C10 1.371(7) .
C10 C11 1.394(6) .
C10 H10 0.9300 .
C11 C12 1.364(7) .
C11 H11 0.9300 .
C12 C13 1.378(8) .
C12 C15 1.437(6) .
C13 C14 1.378(7) .
C13 H13 0.9300 .
C14 H14 0.9300 .
C15 N2 1.131(6) .
Cl2 O4 1.300(6) .
Cl2 O4 1.300(6) 6
Cl2 O5 1.335(13) .
Cl2 O3 1.358(13) .
N1 N1 1.419(6) 6
N2 Ag1 2.427(5) 7_556
O1 C1 1.365(5) 6
C16 C18 1.373(6) 5_666
C16 C17 1.393(8) .
C16 H16 0.9300 .
C18 C16 1.373(6) 5_666
C18 C17 1.421(8) .
C18 H18 0.9300 .
C17 H17 0.9300 .

loop_
_geom_torsion_atom_site_label_1
_geom_torsion_atom_site_label_2
_geom_torsion_atom_site_label_3
_geom_torsion_atom_site_label_4
_geom_torsion
_geom_torsion_site_symmetry_1
_geom_torsion_site_symmetry_4
N1 C1 C2 C3 -24.1(7) . .
O1 C1 C2 C3 156.5(4) . .
N1 C1 C2 C7 154.7(4) . .
O1 C1 C2 C7 -24.7(6) . .
C7 C2 C3 C4 -2.1(7) . .
C1 C2 C3 C4 176.6(4) . .
C2 C3 C4 C5 2.0(7) . .
C3 C4 C5 C6 -1.6(7) . .
C4 C5 C6 O2 -179.0(4) . .
C4 C5 C6 C7 1.3(7) . .
O2 C6 C7 C2 178.9(4) . .
C5 C6 C7 C2 -1.4(7) . .
C3 C2 C7 C6 1.8(6) . .
C1 C2 C7 C6 -176.9(4) . .
O2 C8 C9 C14 177.4(5) . .
O2 C8 C9 C10 1.0(6) . .
C14 C9 C10 C11 -0.2(8) . .
C8 C9 C10 C11 176.3(4) . .
C9 C10 C11 C12 -0.7(7) . .
C10 C11 C12 C13 2.2(8) . .
C10 C11 C12 C15 -175.5(5) . .
C11 C12 C13 C14 -2.8(9) . .
C15 C12 C13 C14 174.9(5) . .
C10 C9 C14 C13 -0.4(9) . .
C8 C9 C14 C13 -176.9(5) . .
C12 C13 C14 C9 1.9(9) . .
C11 C12 C15 N2 47(10) . .
C13 C12 C15 N2 -131(10) . .
O1 C1 N1 N1 0.3(4) . 6
C2 C1 N1 N1 -179.1(4) . 6
O1 C1 N1 Ag1 162.7(3) . .
C2 C1 N1 Ag1 -16.8(7) . .
N1 Ag1 N1 C1 -160.8(4) 2 .
N2 Ag1 N1 C1 -31.9(4) 7_556 .
N2 Ag1 N1 C1 73.7(4) 8_454 .
N1 Ag1 N1 N1 0.0 2 6
N2 Ag1 N1 N1 128.90(13) 7_556 6
N2 Ag1 N1 N1 -125.51(13) 8_454 6
C12 C15 N2 Ag1 13(10) . 7_556
N1 C1 O1 C1 -0.5(6) . 6
C2 C1 O1 C1 179.0(2) . 6
C7 C6 O2 C8 4.1(6) . .
C5 C6 O2 C8 -175.6(4) . .
C9 C8 O2 C6 172.5(4) . .
C18 C16 C17 C18 0.000(1) 5_666 .
C16 C18 C17 C16 0.000(1) 5_666 .

loop_
_platon_squeeze_void_nr
_platon_squeeze_void_average_x
_platon_squeeze_void_average_y
_platon_squeeze_void_average_z
_platon_squeeze_void_volume
_platon_squeeze_void_count_electrons
1 0.500 0.000 -0.012 566.1 20.5
2 0.000 0.500 -0.014 566.1 20.5
